data_7705118
loop_
_publ_author_name
'Saab, Marina'
'Nelson, David J.'
'Tzouras, Nikolaos V.'
'A C A Bayrakdar, Tahani'
'Nolan, Steven P.'
'Nahra, Fady'
'Van Hecke, Kristof'

_publ_section_title
;
 Straightforward access to chalcogenoureas derived from N-heterocyclic
 carbenes and their coordination chemistry.
;
_journal_issue 34
_journal_name_full 'Dalton transactions (Cambridge, England : 2003)'
_journal_page_first 12068
_journal_page_last 12081
_journal_paper_doi 10.1039/d0dt02558e
_journal_volume 49
_journal_year 2020
_chemical_formula_moiety '2(C27 H34 Au Cl3 N2 Se), C H2 Cl2'
_chemical_formula_sum 'C55 H70 Au2 Cl8 N4 Se2'
_chemical_formula_weight 1622.61
_space_group_crystal_system monoclinic
_space_group_IT_number 14
_space_group_name_Hall '-P 2yn'
_space_group_name_H-M_alt 'P 1 21/n 1'
_atom_sites_solution_hydrogens geom
_atom_sites_solution_primary dual
_audit_creation_date 2020-01-20
_audit_creation_method
;
Olex2 1.2
(compiled 2018.05.29 svn.r3508 for OlexSys, GUI svn.r5506)
;
_audit_update_record
;
2020-04-17 deposited with the CCDC.	2020-08-11 downloaded from the CCDC.
;
_cell_angle_alpha 90
_cell_angle_beta 90.016(2)
_cell_angle_gamma 90
_cell_formula_units_Z 2
_cell_length_a 10.3254(2)
_cell_length_b 21.5923(4)
_cell_length_c 13.5020(3)
_cell_measurement_reflns_used 9159
_cell_measurement_temperature 100.0(1)
_cell_measurement_theta_max 29.5070
_cell_measurement_theta_min 3.1940
_cell_volume 3010.26(10)
_computing_cell_refinement 'CrysAlisPro 1.171.39.46 (Rigaku OD, 2018)'
_computing_data_collection 'CrysAlisPro 1.171.39.46 (Rigaku OD, 2018)'
_computing_data_reduction 'CrysAlisPro 1.171.39.46 (Rigaku OD, 2018)'
_computing_molecular_graphics 'Olex2 (Dolomanov et al., 2009)'
_computing_publication_material 'Olex2 (Dolomanov et al., 2009)'
_computing_structure_refinement 'ShelXL (Sheldrick, 2015)'
_computing_structure_solution 'ShelXT (Sheldrick, 2015)'
_diffrn_ambient_environment N~2~
_diffrn_ambient_temperature 100.0(1)
_diffrn_detector 'CCD plate'
_diffrn_detector_area_resol_mean 10.4839
_diffrn_detector_type Atlas
_diffrn_measured_fraction_theta_full 0.976
_diffrn_measured_fraction_theta_max 0.822
_diffrn_measurement_details
;
List of Runs (angles in degrees, time in seconds):

  # Type    Start    End  Width  t~exp~   \w     \q     \k     \f   Frames
#--------------------------------------------------------------------------
  1  \w    -20.00  51.00   1.00   29.65    --   10.25 -99.00-180.00   71
  2  \w    -83.00  17.00   1.00   29.65    --  -10.95 -57.00 -60.00  100
  3  \w    -20.00  32.00   1.00   29.65    --   10.25 -99.00   0.00   52
;
_diffrn_measurement_device 'four-circle diffractometer'
_diffrn_measurement_device_type 'SuperNova, Dual, Cu at home/near, Atlas'
_diffrn_measurement_method '\w scans'
_diffrn_orient_matrix_type 'CrysAlisPro convention (1999,Acta A55,543-557)'
_diffrn_orient_matrix_UB_11 0.0012560000
_diffrn_orient_matrix_UB_12 -0.0166696000
_diffrn_orient_matrix_UB_13 0.0452455000
_diffrn_orient_matrix_UB_21 -0.0290346000
_diffrn_orient_matrix_UB_22 0.0254632000
_diffrn_orient_matrix_UB_23 0.0245465000
_diffrn_orient_matrix_UB_31 -0.0622801000
_diffrn_orient_matrix_UB_32 -0.0122994000
_diffrn_orient_matrix_UB_33 -0.0105549000
_diffrn_radiation_monochromator mirror
_diffrn_radiation_probe x-ray
_diffrn_radiation_type MoK\a
_diffrn_radiation_wavelength 0.71073
_diffrn_reflns_av_R_equivalents 0.0382
_diffrn_reflns_av_unetI/netI 0.0466
_diffrn_reflns_Laue_measured_fraction_full 0.976
_diffrn_reflns_Laue_measured_fraction_max 0.822
_diffrn_reflns_limit_h_max 14
_diffrn_reflns_limit_h_min -14
_diffrn_reflns_limit_k_max 27
_diffrn_reflns_limit_k_min -29
_diffrn_reflns_limit_l_max 16
_diffrn_reflns_limit_l_min -18
_diffrn_reflns_number 18623
_diffrn_reflns_point_group_measured_fraction_full 0.976
_diffrn_reflns_point_group_measured_fraction_max 0.822
_diffrn_reflns_theta_full 25.242
_diffrn_reflns_theta_max 29.617
_diffrn_reflns_theta_min 2.656
_diffrn_source 'micro-focus sealed X-ray tube'
_diffrn_source_type 'SuperNova (Mo) X-ray Source'
_exptl_absorpt_coefficient_mu 6.471
_exptl_absorpt_correction_T_max 0.931
_exptl_absorpt_correction_T_min 0.609
_exptl_absorpt_correction_type gaussian
_exptl_absorpt_process_details
;
CrysAlisPro 1.171.39.46 (Rigaku Oxford Diffraction, 2018)
Numerical absorption correction based on gaussian integration over
			a multifaceted crystal model
Empirical absorption correction using spherical harmonics,
 implemented in SCALE3 ABSPACK scaling algorithm.
;
_exptl_crystal_colour colourless
_exptl_crystal_colour_primary colourless
_exptl_crystal_density_diffrn 1.790
_exptl_crystal_description irregular
_exptl_crystal_F_000 1580
_exptl_crystal_size_max 0.214
_exptl_crystal_size_mid 0.138
_exptl_crystal_size_min 0.082
_refine_diff_density_max 1.464
_refine_diff_density_min -1.155
_refine_diff_density_rms 0.131
_refine_ls_extinction_method none
_refine_ls_goodness_of_fit_ref 1.041
_refine_ls_hydrogen_treatment constr
_refine_ls_matrix_type full
_refine_ls_number_parameters 333
_refine_ls_number_reflns 6969
_refine_ls_number_restraints 0
_refine_ls_restrained_S_all 1.041
_refine_ls_R_factor_all 0.0383
_refine_ls_R_factor_gt 0.0295
_refine_ls_shift/su_max 0.003
_refine_ls_shift/su_mean 0.000
_refine_ls_structure_factor_coef Fsqd
_refine_ls_weighting_details 'w=1/[\s^2^(Fo^2^)+(0.0203P)^2^+0.5950P] where P=(Fo^2^+2Fc^2^)/3'
_refine_ls_weighting_scheme calc
_refine_ls_wR_factor_gt 0.0570
_refine_ls_wR_factor_ref 0.0610
_reflns_Friedel_coverage 0.000
_reflns_number_gt 6035
_reflns_number_total 6969
_reflns_threshold_expression 'I > 2\s(I)'
_cod_data_source_file d0dt02558e2.cif
_cod_data_source_block ms031
_cod_depositor_comments 'Adding full bibliography for 7705109--7705119.cif.'
_cod_database_code 7705118
_shelx_shelxl_version_number 2018/3
_chemical_oxdiff_formula 'C27 H34 Au Cl3 N2 Se'
_shelx_space_group_comment
;
The symmetry employed for this shelxl refinement is uniquely defined
by the following loop, which should always be used as a source of
symmetry information in preference to the above space-group names.
They are only intended as comments.
;
_reflns_odcompleteness_completeness 97.01
_reflns_odcompleteness_iscentric 1
_reflns_odcompleteness_theta 26.32
_olex2_refinement_description
;
1. Fixed Uiso
 At 1.2 times of:
  All C(H) groups, All C(H,H) groups
 At 1.5 times of:
  All C(H,H,H) groups
2. Others
 Fixed Sof: C28(0.5) H28A(0.5) H28B(0.5)
3.a Ternary CH refined with riding coordinates:
 C10(H10), C13(H13), C22(H22), C25(H25)
3.b Secondary CH2 refined with riding coordinates:
 C28(H28A,H28B)
3.c Aromatic/amide H refined with riding coordinates:
 C6(H6), C7(H7), C8(H8), C18(H18), C19(H19), C20(H20)
3.d Idealised Me refined as rotating group:
 C11(H11A,H11B,H11C), C12(H12A,H12B,H12C), C14(H14A,H14B,H14C), C15(H15A,H15B,
 H15C), C23(H23A,H23B,H23C), C24(H24A,H24B,H24C), C26(H26A,H26B,H26C), C27(H27A,
 H27B,H27C)
;
_olex2_date_sample_data_collection 2019-07-08
_olex2_exptl_crystal_mounting_method 'mounted on a nylon loop'
_olex2_submission_special_instructions 'No special instructions were received'
_oxdiff_exptl_absorpt_empirical_details
;
Empirical correction (ABSPACK) includes:
- Absorption correction using spherical harmonics
- Frame scaling
;
_oxdiff_exptl_absorpt_empirical_full_max 1.189
_oxdiff_exptl_absorpt_empirical_full_min 0.899

loop_
_space_group_symop_operation_xyz
'x, y, z'
'-x+1/2, y+1/2, -z+1/2'
'-x, -y, -z'
'x-1/2, -y-1/2, z-1/2'

loop_
_atom_site_label
_atom_site_type_symbol
_atom_site_fract_x
_atom_site_fract_y
_atom_site_fract_z
_atom_site_U_iso_or_equiv
_atom_site_adp_type
_atom_site_occupancy
_atom_site_site_symmetry_order
_atom_site_calc_flag
_atom_site_refinement_flags_posn
_atom_site_refinement_flags_adp
_atom_site_refinement_flags_occupancy
_atom_site_disorder_assembly
_atom_site_disorder_group
Au1 Au 0.58637(2) 0.77308(2) 0.46458(2) 0.01734(5) Uani 1 1 d . . . . .
Se1 Se 0.47928(3) 0.67640(2) 0.47229(3) 0.01993(8) Uani 1 1 d . . . . .
Cl1 Cl 0.70837(8) 0.86059(4) 0.45234(7) 0.02531(19) Uani 1 1 d . . . . .
Cl2 Cl -0.01579(8) 0.78677(4) 0.47625(6) 0.01845(17) Uani 1 1 d . . . . .
Cl3 Cl -0.04336(8) 0.62474(4) 0.46778(6) 0.01987(18) Uani 1 1 d . . . . .
N1 N 0.2340(3) 0.74624(13) 0.47798(19) 0.0132(6) Uani 1 1 d . . . . .
N2 N 0.2145(2) 0.64594(12) 0.47111(18) 0.0135(6) Uani 1 1 d . . . . .
C1 C 0.3015(3) 0.69237(15) 0.4745(2) 0.0131(7) Uani 1 1 d . . . . .
C2 C 0.0896(3) 0.67028(16) 0.4713(2) 0.0139(7) Uani 1 1 d . . . . .
C3 C 0.1007(3) 0.73244(15) 0.4753(2) 0.0136(7) Uani 1 1 d . . . . .
C4 C 0.2859(3) 0.80846(15) 0.4765(2) 0.0144(7) Uani 1 1 d . . . . .
C5 C 0.2950(3) 0.84124(15) 0.5655(2) 0.0150(7) Uani 1 1 d . . . . .
C6 C 0.3430(3) 0.90121(16) 0.5597(2) 0.0190(7) Uani 1 1 d . . . . .
H6 H 0.352562 0.924930 0.618485 0.023 Uiso 1 1 calc R . . . .
C7 C 0.3770(3) 0.92688(16) 0.4698(2) 0.0217(8) Uani 1 1 d . . . . .
H7 H 0.409264 0.968069 0.467694 0.026 Uiso 1 1 calc R . . . .
C8 C 0.3651(3) 0.89373(16) 0.3828(2) 0.0191(7) Uani 1 1 d . . . . .
H8 H 0.387765 0.912614 0.321623 0.023 Uiso 1 1 calc R . . . .
C9 C 0.3200(3) 0.83276(15) 0.3837(2) 0.0142(7) Uani 1 1 d . . . . .
C10 C 0.3064(3) 0.79618(16) 0.2882(2) 0.0189(7) Uani 1 1 d . . . . .
H10 H 0.301288 0.751261 0.305790 0.023 Uiso 1 1 calc R . . . .
C11 C 0.1812(4) 0.8137(2) 0.2348(3) 0.0350(10) Uani 1 1 d . . . . .
H11A H 0.107097 0.805471 0.278220 0.053 Uiso 1 1 calc GR . . . .
H11B H 0.172850 0.789012 0.174180 0.053 Uiso 1 1 calc GR . . . .
H11C H 0.183173 0.857778 0.217686 0.053 Uiso 1 1 calc GR . . . .
C12 C 0.4218(4) 0.8050(2) 0.2193(3) 0.0406(11) Uani 1 1 d . . . . .
H12A H 0.422202 0.847468 0.193856 0.061 Uiso 1 1 calc GR . . . .
H12B H 0.415363 0.775846 0.163819 0.061 Uiso 1 1 calc GR . . . .
H12C H 0.502211 0.797206 0.255872 0.061 Uiso 1 1 calc GR . . . .
C13 C 0.2565(3) 0.81202(17) 0.6640(2) 0.0203(8) Uani 1 1 d . . . . .
H13 H 0.180780 0.784200 0.651653 0.024 Uiso 1 1 calc R . . . .
C14 C 0.3652(5) 0.7728(2) 0.7080(3) 0.0379(11) Uani 1 1 d . . . . .
H14A H 0.388156 0.739724 0.661490 0.057 Uiso 1 1 calc GR . . . .
H14B H 0.336219 0.754577 0.770596 0.057 Uiso 1 1 calc GR . . . .
H14C H 0.441184 0.798985 0.720004 0.057 Uiso 1 1 calc GR . . . .
C15 C 0.2155(4) 0.86045(19) 0.7415(3) 0.0322(9) Uani 1 1 d . . . . .
H15A H 0.291581 0.884147 0.762755 0.048 Uiso 1 1 calc GR . . . .
H15B H 0.177320 0.839448 0.798836 0.048 Uiso 1 1 calc GR . . . .
H15C H 0.151605 0.888607 0.712336 0.048 Uiso 1 1 calc GR . . . .
C16 C 0.2474(3) 0.58099(15) 0.4615(2) 0.0144(7) Uani 1 1 d . . . . .
C17 C 0.2650(3) 0.54667(16) 0.5479(2) 0.0174(7) Uani 1 1 d . . . . .
C18 C 0.3026(3) 0.48527(16) 0.5356(3) 0.0222(8) Uani 1 1 d . . . . .
H18 H 0.318233 0.460314 0.592335 0.027 Uiso 1 1 calc R . . . .
C19 C 0.3176(4) 0.45986(17) 0.4417(3) 0.0268(9) Uani 1 1 d . . . . .
H19 H 0.342550 0.417722 0.434854 0.032 Uiso 1 1 calc R . . . .
C20 C 0.2967(4) 0.49543(17) 0.3585(2) 0.0240(8) Uani 1 1 d . . . . .
H20 H 0.307194 0.477295 0.294887 0.029 Uiso 1 1 calc R . . . .
C21 C 0.2604(3) 0.55722(16) 0.3656(2) 0.0174(7) Uani 1 1 d . . . . .
C22 C 0.2382(3) 0.59601(16) 0.2733(2) 0.0205(8) Uani 1 1 d . . . . .
H22 H 0.209015 0.637873 0.295787 0.025 Uiso 1 1 calc R . . . .
C23 C 0.1307(4) 0.5692(2) 0.2094(3) 0.0383(11) Uani 1 1 d . . . . .
H23A H 0.157490 0.528707 0.183871 0.057 Uiso 1 1 calc GR . . . .
H23B H 0.113265 0.597226 0.153896 0.057 Uiso 1 1 calc GR . . . .
H23C H 0.052052 0.564424 0.249305 0.057 Uiso 1 1 calc GR . . . .
C24 C 0.3610(4) 0.6052(2) 0.2134(3) 0.0447(12) Uani 1 1 d . . . . .
H24A H 0.427749 0.623937 0.255434 0.067 Uiso 1 1 calc GR . . . .
H24B H 0.342919 0.632530 0.157176 0.067 Uiso 1 1 calc GR . . . .
H24C H 0.391573 0.565035 0.189019 0.067 Uiso 1 1 calc GR . . . .
C25 C 0.2461(3) 0.57374(17) 0.6511(2) 0.0194(7) Uani 1 1 d . . . . .
H25 H 0.219758 0.618048 0.643339 0.023 Uiso 1 1 calc R . . . .
C26 C 0.3705(4) 0.5721(2) 0.7118(3) 0.0335(10) Uani 1 1 d . . . . .
H26A H 0.397456 0.529062 0.721523 0.050 Uiso 1 1 calc GR . . . .
H26B H 0.355249 0.591609 0.776300 0.050 Uiso 1 1 calc GR . . . .
H26C H 0.438674 0.594739 0.676552 0.050 Uiso 1 1 calc GR . . . .
C27 C 0.1376(4) 0.54005(19) 0.7055(3) 0.0292(9) Uani 1 1 d . . . . .
H27A H 0.056993 0.543719 0.667586 0.044 Uiso 1 1 calc GR . . . .
H27B H 0.125712 0.558579 0.771147 0.044 Uiso 1 1 calc GR . . . .
H27C H 0.160261 0.496221 0.712797 0.044 Uiso 1 1 calc GR . . . .
Cl4 Cl 0.54590(12) 0.55074(5) 0.93759(10) 0.0514(3) Uani 1 1 d . . . . .
C28 C 0.4185(7) 0.5058(4) 0.9733(5) 0.0289(18) Uani 0.5 1 d . . P . .
H28A H 0.382984 0.484952 0.913899 0.035 Uiso 0.5 1 calc R . P . .
H28B H 0.349867 0.533168 0.999880 0.035 Uiso 0.5 1 calc R . P . .

loop_
_atom_site_aniso_label
_atom_site_aniso_U_11
_atom_site_aniso_U_22
_atom_site_aniso_U_33
_atom_site_aniso_U_23
_atom_site_aniso_U_13
_atom_site_aniso_U_12
Au1 0.01148(8) 0.02169(8) 0.01885(7) 0.00040(5) 0.00000(6) -0.00081(5)
Se1 0.01185(17) 0.01826(18) 0.02967(18) 0.00108(15) 0.00002(15) 0.00225(14)
Cl1 0.0179(4) 0.0252(5) 0.0328(5) 0.0011(4) 0.0001(4) -0.0037(4)
Cl2 0.0148(4) 0.0183(4) 0.0223(4) 0.0005(3) -0.0007(3) 0.0039(3)
Cl3 0.0148(4) 0.0188(4) 0.0260(4) -0.0011(3) -0.0011(4) -0.0044(3)
N1 0.0099(13) 0.0153(14) 0.0143(13) 0.0008(11) -0.0003(11) 0.0002(11)
N2 0.0116(14) 0.0153(14) 0.0135(12) -0.0005(11) -0.0001(11) -0.0008(11)
C1 0.0156(17) 0.0144(17) 0.0094(14) 0.0008(12) -0.0003(13) 0.0002(14)
C2 0.0133(17) 0.0151(17) 0.0132(15) 0.0014(12) 0.0013(14) -0.0006(13)
C3 0.0116(17) 0.0195(18) 0.0098(14) 0.0017(12) 0.0000(14) 0.0010(13)
C4 0.0102(16) 0.0118(16) 0.0212(16) -0.0007(13) -0.0010(14) 0.0016(13)
C5 0.0121(16) 0.0172(17) 0.0157(15) 0.0018(13) -0.0015(14) 0.0003(14)
C6 0.0156(17) 0.0227(19) 0.0188(16) -0.0034(14) -0.0058(15) -0.0014(15)
C7 0.0185(18) 0.0165(18) 0.0301(19) 0.0032(15) -0.0034(16) -0.0065(15)
C8 0.0135(17) 0.0240(19) 0.0198(16) 0.0074(15) 0.0007(14) 0.0004(15)
C9 0.0115(16) 0.0181(17) 0.0132(14) 0.0027(13) 0.0011(14) 0.0030(13)
C10 0.026(2) 0.0151(17) 0.0158(16) 0.0028(13) 0.0020(15) -0.0019(15)
C11 0.033(2) 0.046(3) 0.0260(19) -0.0054(19) -0.0083(18) -0.007(2)
C12 0.035(2) 0.066(3) 0.0208(19) -0.007(2) 0.0067(19) 0.003(2)
C13 0.0214(19) 0.0235(19) 0.0159(15) 0.0006(14) -0.0008(15) -0.0070(15)
C14 0.051(3) 0.042(3) 0.0203(19) 0.0071(17) 0.002(2) 0.017(2)
C15 0.032(2) 0.039(3) 0.0251(19) 0.0015(17) 0.0086(18) 0.0074(19)
C16 0.0114(16) 0.0134(16) 0.0184(15) -0.0003(13) 0.0000(14) -0.0003(13)
C17 0.0156(17) 0.0163(17) 0.0202(16) 0.0012(14) 0.0008(15) 0.0020(14)
C18 0.0253(19) 0.0181(18) 0.0233(17) 0.0027(15) -0.0026(16) 0.0048(15)
C19 0.033(2) 0.0157(18) 0.0320(19) -0.0010(16) -0.0033(18) 0.0086(16)
C20 0.029(2) 0.024(2) 0.0196(17) -0.0039(15) -0.0008(16) 0.0034(16)
C21 0.0141(17) 0.0187(18) 0.0194(16) -0.0003(14) -0.0018(15) -0.0010(14)
C22 0.0255(19) 0.0199(19) 0.0161(16) 0.0002(14) -0.0011(15) -0.0021(15)
C23 0.034(2) 0.047(3) 0.033(2) 0.016(2) -0.015(2) -0.014(2)
C24 0.031(2) 0.079(4) 0.024(2) 0.016(2) -0.0030(19) -0.007(2)
C25 0.0212(18) 0.0217(19) 0.0155(15) 0.0042(14) 0.0042(15) 0.0012(15)
C26 0.027(2) 0.055(3) 0.0183(18) -0.0042(18) -0.0023(17) -0.002(2)
C27 0.027(2) 0.032(2) 0.0284(19) 0.0033(17) 0.0084(18) -0.0004(18)
Cl4 0.0413(6) 0.0399(7) 0.0731(8) 0.0164(6) -0.0137(6) -0.0011(5)
C28 0.027(4) 0.031(4) 0.029(4) 0.000(3) -0.009(3) -0.002(3)

loop_
_atom_type_symbol
_atom_type_description
_atom_type_scat_dispersion_real
_atom_type_scat_dispersion_imag
_atom_type_scat_source
C C 0.0033 0.0016 'International Tables Vol C Tables 4.2.6.8 and 6.1.1.4'
H H 0.0000 0.0000 'International Tables Vol C Tables 4.2.6.8 and 6.1.1.4'
Au Au -2.0133 8.8022 'International Tables Vol C Tables 4.2.6.8 and 6.1.1.4'
Cl Cl 0.1484 0.1585 'International Tables Vol C Tables 4.2.6.8 and 6.1.1.4'
N N 0.0061 0.0033 'International Tables Vol C Tables 4.2.6.8 and 6.1.1.4'
Se Se -0.0929 2.2259 'International Tables Vol C Tables 4.2.6.8 and 6.1.1.4'

loop_
_exptl_crystal_face_index_h
_exptl_crystal_face_index_k
_exptl_crystal_face_index_l
_exptl_crystal_face_perp_dist
-12 11 9 0.0360
6 5 -17 0.0608
2 -30 1 0.0421
10 22 3 0.0455
-8 26 -3 0.0251
4 -21 -13 0.0496
11 17 8 0.0295

loop_
_geom_angle_atom_site_label_1
_geom_angle_atom_site_label_2
_geom_angle_atom_site_label_3
_geom_angle
_geom_angle_site_symmetry_1
_geom_angle_site_symmetry_3
_geom_angle_publ_flag
Cl1 Au1 Se1 174.00(3) . . ?
C1 Se1 Au1 107.29(10) . . ?
C1 N1 C3 108.6(3) . . ?
C1 N1 C4 127.3(3) . . ?
C3 N1 C4 123.9(3) . . ?
C1 N2 C2 109.6(3) . . ?
C1 N2 C16 124.6(3) . . ?
C2 N2 C16 125.6(3) . . ?
N1 C1 Se1 131.5(2) . . ?
N2 C1 Se1 121.1(2) . . ?
N2 C1 N1 107.3(3) . . ?
N2 C2 Cl3 122.2(2) . . ?
C3 C2 Cl3 130.5(3) . . ?
C3 C2 N2 107.3(3) . . ?
N1 C3 Cl2 123.5(2) . . ?
C2 C3 Cl2 129.4(3) . . ?
C2 C3 N1 107.1(3) . . ?
C5 C4 N1 118.9(3) . . ?
C5 C4 C9 124.2(3) . . ?
C9 C4 N1 116.9(3) . . ?
C4 C5 C13 121.5(3) . . ?
C6 C5 C4 116.6(3) . . ?
C6 C5 C13 121.9(3) . . ?
C7 C6 C5 121.0(3) . . ?
C6 C7 C8 121.2(3) . . ?
C7 C8 C9 120.7(3) . . ?
C4 C9 C10 122.7(3) . . ?
C8 C9 C4 116.4(3) . . ?
C8 C9 C10 120.9(3) . . ?
C9 C10 C11 110.5(3) . . ?
C9 C10 C12 112.4(3) . . ?
C12 C10 C11 110.1(3) . . ?
C5 C13 C14 112.1(3) . . ?
C5 C13 C15 112.6(3) . . ?
C14 C13 C15 108.4(3) . . ?
C17 C16 N2 118.1(3) . . ?
C17 C16 C21 124.5(3) . . ?
C21 C16 N2 117.4(3) . . ?
C16 C17 C25 123.0(3) . . ?
C18 C17 C16 116.3(3) . . ?
C18 C17 C25 120.7(3) . . ?
C19 C18 C17 121.0(3) . . ?
C20 C19 C18 120.4(3) . . ?
C19 C20 C21 121.4(3) . . ?
C16 C21 C22 122.8(3) . . ?
C20 C21 C16 116.2(3) . . ?
C20 C21 C22 120.9(3) . . ?
C21 C22 C23 111.5(3) . . ?
C24 C22 C21 112.6(3) . . ?
C24 C22 C23 110.9(3) . . ?
C17 C25 C26 112.0(3) . . ?
C17 C25 C27 110.6(3) . . ?
C26 C25 C27 110.4(3) . . ?
C28 Cl4 C28 64.6(4) . 3_667 ?
Cl4 C28 Cl4 115.4(4) . 3_667 ?

loop_
_geom_bond_atom_site_label_1
_geom_bond_atom_site_label_2
_geom_bond_distance
_geom_bond_site_symmetry_2
_geom_bond_publ_flag
Au1 Se1 2.3647(4) . ?
Au1 Cl1 2.2769(9) . ?
Se1 C1 1.869(3) . ?
Cl2 C3 1.680(3) . ?
Cl3 C2 1.690(3) . ?
N1 C1 1.356(4) . ?
N1 C3 1.409(4) . ?
N1 C4 1.446(4) . ?
N2 C1 1.347(4) . ?
N2 C2 1.393(4) . ?
N2 C16 1.449(4) . ?
C2 C3 1.348(4) . ?
C4 C5 1.397(4) . ?
C4 C9 1.404(4) . ?
C5 C6 1.389(5) . ?
C5 C13 1.525(4) . ?
C6 C7 1.380(5) . ?
C7 C8 1.381(5) . ?
C8 C9 1.397(5) . ?
C9 C10 1.519(4) . ?
C10 C11 1.528(5) . ?
C10 C12 1.524(5) . ?
C13 C14 1.526(5) . ?
C13 C15 1.539(5) . ?
C16 C17 1.394(4) . ?
C16 C21 1.400(4) . ?
C17 C18 1.391(5) . ?
C17 C25 1.523(4) . ?
C18 C19 1.391(5) . ?
C19 C20 1.378(5) . ?
C20 C21 1.389(5) . ?
C21 C22 1.518(4) . ?
C22 C23 1.521(5) . ?
C22 C24 1.517(5) . ?
C25 C26 1.524(5) . ?
C25 C27 1.525(5) . ?
Cl4 C28 1.704(8) . ?
Cl4 C28 1.754(7) 3_667 ?

loop_
_exptl_oxdiff_crystal_face_indexfrac_h
_exptl_oxdiff_crystal_face_indexfrac_k
_exptl_oxdiff_crystal_face_indexfrac_l
_exptl_oxdiff_crystal_face_x
_exptl_oxdiff_crystal_face_y
_exptl_oxdiff_crystal_face_z
-11.6669 11.2986 8.9508 0.2020 0.8462 0.4932
6.0000 4.9990 -16.9998 -0.8450 -0.4642 -0.2557
1.9036 -30.1718 0.9826 0.5498 -0.7994 0.2422
9.6928 22.2702 2.6360 -0.2398 0.3503 -0.9054
-7.6207 25.6428 -2.6532 -0.5571 0.8091 0.1872
4.0251 -20.8070 -12.8760 -0.2307 -0.9627 0.1411
10.5334 16.9979 7.6631 0.0766 0.3151 -0.9460
